data_4340693
loop_
_publ_author_name
'Blacquiere, Johanna M.'
'Pegis, Michael L.'
'Raugei, Simone'
'Kaminsky, Werner'
'Forget, Am\'elie'
'Cook, Sarah A.'
'Taguchi, Taketo'
'Mayer, James M.'

_publ_section_title
;
 Synthesis and reactivity of tripodal complexes containing pendant bases.
;
_journal_issue 17
_journal_name_full 'Inorganic chemistry'
_journal_page_first 9242
_journal_page_last 9253
_journal_paper_doi 10.1021/ic5013389
_journal_volume 53
_journal_year 2014
_chemical_formula_moiety 'C54 H60 Co N7 O3, C8 H20 N'
_chemical_formula_sum 'C62 H80 Co N8 O3'
_chemical_formula_weight 1044.27
_chemical_name_common jb3_15
_chemical_name_systematic
;
 jb3_15
;
_space_group_IT_number 14
_symmetry_cell_setting monoclinic
_symmetry_Int_Tables_number 14
_symmetry_space_group_name_Hall '-P 2yn'
_symmetry_space_group_name_H-M 'P 1 21/n 1'
_atom_sites_solution_hydrogens geom
_atom_sites_solution_primary direct
_atom_sites_solution_secondary difmap
_audit_conform_dict_location ftp://ftp.iucr.org/pub/cif_core.dic
_audit_conform_dict_name cif_core.dic
_audit_conform_dict_version 2.4
_audit_creation_date 2011-12-05T11:42:39-00:00
_audit_creation_method 'WinGX routine CIF_UPDATE'
_cell_angle_alpha 90
_cell_angle_beta 106.269(3)
_cell_angle_gamma 90
_cell_formula_units_Z 4
_cell_length_a 18.9214(11)
_cell_length_b 14.7819(10)
_cell_length_c 20.8249(12)
_cell_measurement_reflns_used 715
_cell_measurement_temperature 100(2)
_cell_measurement_theta_max 20
_cell_measurement_theta_min 3
_cell_volume 5591.4(6)
_computing_cell_refinement 'SAINT (Bruker, 2007)'
_computing_data_collection 'APEX2 (Bruker, 2007)'
_computing_data_reduction 'SAINT (Bruker, 2007)'
_computing_molecular_graphics 'ORTEP-3 for Windows (Farrugia, 1997)'
_computing_publication_material 'SHELXL-97 (Sheldrick, 1997)'
_computing_structure_refinement 'SHELXL-97 (Sheldrick, 2008)'
_computing_structure_solution 'SHELXS97 (Sheldrick, 1997)'
_diffrn_ambient_temperature 100(2)
_diffrn_measured_fraction_theta_full 1
_diffrn_measured_fraction_theta_max 0.997
_diffrn_measurement_device_type 'Bruker APEXII CCD area-detector'
_diffrn_measurement_method '\f and \w scans'
_diffrn_radiation_monochromator graphite
_diffrn_radiation_type MoK\a
_diffrn_radiation_wavelength 0.71073
_diffrn_reflns_av_R_equivalents 0.0454
_diffrn_reflns_av_unetI/netI 0.0228
_diffrn_reflns_limit_h_max 25
_diffrn_reflns_limit_h_min -25
_diffrn_reflns_limit_k_max 19
_diffrn_reflns_limit_k_min -19
_diffrn_reflns_limit_l_max 27
_diffrn_reflns_limit_l_min -27
_diffrn_reflns_number 206671
_diffrn_reflns_theta_full 25
_diffrn_reflns_theta_max 28.37
_diffrn_reflns_theta_min 1.71
_diffrn_source 'fine-focus sealed tube'
_exptl_absorpt_coefficient_mu 0.36
_exptl_absorpt_correction_T_max 0.9547
_exptl_absorpt_correction_T_min 0.852
_exptl_absorpt_correction_type multi-scan
_exptl_absorpt_process_details '(SADABS; Bruker, 2007)'
_exptl_crystal_colour green
_exptl_crystal_density_diffrn 1.241
_exptl_crystal_density_method 'not measured'
_exptl_crystal_description prism
_exptl_crystal_F_000 2236
_exptl_crystal_size_max 0.46
_exptl_crystal_size_mid 0.16
_exptl_crystal_size_min 0.13
_refine_diff_density_max 0.52
_refine_diff_density_min -0.335
_refine_diff_density_rms 0.049
_refine_ls_extinction_method none
_refine_ls_goodness_of_fit_ref 1.037
_refine_ls_hydrogen_treatment constr
_refine_ls_matrix_type full
_refine_ls_number_parameters 671
_refine_ls_number_reflns 13938
_refine_ls_number_restraints 0
_refine_ls_restrained_S_all 1.037
_refine_ls_R_factor_all 0.0529
_refine_ls_R_factor_gt 0.0355
_refine_ls_shift/su_max 0.002
_refine_ls_shift/su_mean 0
_refine_ls_structure_factor_coef Fsqd
_refine_ls_weighting_details 'calc w=1/[\s^2^(Fo^2^)+(0.0388P)^2^+3.3346P] where P=(Fo^2^+2Fc^2^)/3'
_refine_ls_weighting_scheme calc
_refine_ls_wR_factor_gt 0.0835
_refine_ls_wR_factor_ref 0.0958
_reflns_number_gt 11043
_reflns_number_total 13938
_reflns_threshold_expression >2\s(I)
_cod_data_source_file ic5013389_si_001.cif
_cod_data_source_block jb3_15
_cod_depositor_comments 'Adding full bibliography for 4340692--4340695.cif.'
_cod_original_sg_symbol_H-M 'P 21/n'
_cod_database_code 4340693

loop_
_symmetry_equiv_pos_as_xyz
'x, y, z'
'-x+1/2, y+1/2, -z+1/2'
'-x, -y, -z'
'x-1/2, -y-1/2, z-1/2'

loop_
_atom_site_label
_atom_site_type_symbol
_atom_site_fract_x
_atom_site_fract_y
_atom_site_fract_z
_atom_site_U_iso_or_equiv
_atom_site_adp_type
_atom_site_occupancy
_atom_site_symmetry_multiplicity
_atom_site_calc_flag
_atom_site_refinement_flags
C1 C 0.73453(9) -0.01334(13) 0.85270(8) 0.0329(4) Uani 1 1 d .
H1A H 0.769 -0.0535 0.8848 0.039 Uiso 1 1 calc R
H1B H 0.6923 -0.0002 0.8706 0.039 Uiso 1 1 calc R
C2 C 0.77342(10) 0.07464(13) 0.84509(9) 0.0349(4) Uani 1 1 d .
H2A H 0.7369 0.1201 0.8215 0.042 Uiso 1 1 calc R
H2B H 0.7994 0.099 0.8897 0.042 Uiso 1 1 calc R
C3 C 0.64133(9) -0.01722(13) 0.74318(8) 0.0308(4) Uani 1 1 d .
H3A H 0.6414 0.0484 0.7526 0.037 Uiso 1 1 calc R
H3B H 0.5971 -0.0441 0.7522 0.037 Uiso 1 1 calc R
C4 C 0.63820(8) -0.03167(13) 0.67029(8) 0.0305(4) Uani 1 1 d .
H4A H 0.6225 -0.0945 0.657 0.037 Uiso 1 1 calc R
H4B H 0.6016 0.01 0.6418 0.037 Uiso 1 1 calc R
C5 C 0.70212(9) -0.15795(11) 0.79303(8) 0.0284(3) Uani 1 1 d .
H5A H 0.6703 -0.1822 0.7504 0.034 Uiso 1 1 calc R
H5B H 0.6784 -0.172 0.8286 0.034 Uiso 1 1 calc R
C6 C 0.77694(9) -0.20437(12) 0.80914(8) 0.0290(3) Uani 1 1 d .
H6A H 0.8028 -0.197 0.8572 0.035 Uiso 1 1 calc R
H6B H 0.7703 -0.2699 0.7994 0.035 Uiso 1 1 calc R
C7 C 0.88683(8) 0.10760(11) 0.82100(7) 0.0248(3) Uani 1 1 d .
C8 C 0.94445(8) 0.07316(11) 0.78778(8) 0.0235(3) Uani 1 1 d .
H8A H 0.9689 0.0193 0.8126 0.028 Uiso 1 1 calc R
H8B H 0.9189 0.0537 0.7416 0.028 Uiso 1 1 calc R
C9 C 0.97101(8) 0.20615(11) 0.73323(8) 0.0251(3) Uani 1 1 d .
H9A H 0.9212 0.224 0.735 0.03 Uiso 1 1 calc R
H9B H 0.9662 0.1787 0.6888 0.03 Uiso 1 1 calc R
C10 C 1.01838(8) 0.28983(10) 0.74032(7) 0.0235(3) Uani 1 1 d .
C11 C 1.06198(10) 0.31762(12) 0.80249(8) 0.0310(4) Uani 1 1 d .
H11 H 1.0637 0.2821 0.8409 0.037 Uiso 1 1 calc R
C12 C 1.10294(10) 0.39634(12) 0.80914(9) 0.0365(4) Uani 1 1 d .
H12 H 1.1322 0.4146 0.8521 0.044 Uiso 1 1 calc R
C13 C 1.10158(10) 0.44830(12) 0.75412(9) 0.0340(4) Uani 1 1 d .
H13 H 1.1299 0.5022 0.7588 0.041 Uiso 1 1 calc R
C14 C 1.05893(11) 0.42163(12) 0.69227(9) 0.0361(4) Uani 1 1 d .
H14 H 1.0576 0.4574 0.6541 0.043 Uiso 1 1 calc R
C15 C 1.01772(10) 0.34276(12) 0.68519(8) 0.0319(4) Uani 1 1 d .
H15 H 0.9887 0.3248 0.6421 0.038 Uiso 1 1 calc R
C16 C 1.06625(8) 0.09457(11) 0.77660(7) 0.0234(3) Uani 1 1 d .
H16A H 1.0987 0.1406 0.7652 0.028 Uiso 1 1 calc R
H16B H 1.052 0.051 0.7391 0.028 Uiso 1 1 calc R
C17 C 1.10809(8) 0.04516(10) 0.83955(7) 0.0230(3) Uani 1 1 d .
C18 C 1.10581(9) 0.07442(11) 0.90240(8) 0.0274(3) Uani 1 1 d .
H18 H 1.0745 0.1232 0.906 0.033 Uiso 1 1 calc R
C19 C 1.14893(9) 0.03295(12) 0.95992(8) 0.0317(4) Uani 1 1 d .
H19 H 1.1471 0.0537 1.0026 0.038 Uiso 1 1 calc R
C20 C 1.19450(9) -0.03835(12) 0.95545(8) 0.0315(4) Uani 1 1 d .
H20 H 1.2256 -0.0649 0.9948 0.038 Uiso 1 1 calc R
C21 C 1.19434(9) -0.07052(12) 0.89340(9) 0.0346(4) Uani 1 1 d .
H21 H 1.2238 -0.1214 0.89 0.042 Uiso 1 1 calc R
C22 C 1.15138(9) -0.02920(12) 0.83552(8) 0.0305(3) Uani 1 1 d .
H22 H 1.1517 -0.0521 0.793 0.037 Uiso 1 1 calc R
C23 C 0.71230(8) 0.01128(10) 0.59969(7) 0.0198(3) Uani 1 1 d .
C24 C 0.79033(8) 0.01998(11) 0.59153(7) 0.0223(3) Uani 1 1 d .
H24A H 0.8234 0.0403 0.6349 0.027 Uiso 1 1 calc R
H24B H 0.8068 -0.0412 0.5827 0.027 Uiso 1 1 calc R
C25 C 0.78267(8) 0.17398(10) 0.54940(8) 0.0249(3) Uani 1 1 d .
H25A H 0.8023 0.1907 0.5971 0.03 Uiso 1 1 calc R
H25B H 0.7285 0.1813 0.5367 0.03 Uiso 1 1 calc R
C26 C 0.81498(8) 0.23568(10) 0.50708(8) 0.0255(3) Uani 1 1 d .
C27 C 0.77092(10) 0.28539(12) 0.45479(10) 0.0371(4) Uani 1 1 d .
H27 H 0.719 0.2843 0.447 0.044 Uiso 1 1 calc R
C28 C 0.80136(12) 0.33705(13) 0.41328(11) 0.0448(5) Uani 1 1 d .
H28 H 0.7704 0.3707 0.3774 0.054 Uiso 1 1 calc R
C29 C 0.87688(12) 0.33902(12) 0.42457(11) 0.0413(5) Uani 1 1 d .
H29 H 0.8979 0.3732 0.3959 0.05 Uiso 1 1 calc R
C30 C 0.92190(10) 0.29140(12) 0.47742(10) 0.0356(4) Uani 1 1 d .
H30 H 0.9739 0.2942 0.4859 0.043 Uiso 1 1 calc R
C31 C 0.89109(9) 0.23942(11) 0.51807(8) 0.0286(3) Uani 1 1 d .
H31 H 0.9222 0.2059 0.5539 0.034 Uiso 1 1 calc R
C32 C 0.77029(8) 0.04655(10) 0.47215(7) 0.0199(3) Uani 1 1 d .
H32A H 0.7611 0.0985 0.4409 0.024 Uiso 1 1 calc R
H32B H 0.7223 0.0175 0.4689 0.024 Uiso 1 1 calc R
C33 C 0.81947(8) -0.02069(10) 0.45060(7) 0.0194(3) Uani 1 1 d .
C34 C 0.79237(8) -0.06649(11) 0.39018(7) 0.0241(3) Uani 1 1 d .
H34 H 0.742 -0.0601 0.3659 0.029 Uiso 1 1 calc R
C35 C 0.83790(9) -0.12125(11) 0.36510(8) 0.0285(3) Uani 1 1 d .
H35 H 0.8189 -0.1506 0.3232 0.034 Uiso 1 1 calc R
C36 C 0.91091(9) -0.13342(11) 0.40088(8) 0.0277(3) Uani 1 1 d .
H36 H 0.9422 -0.1707 0.3836 0.033 Uiso 1 1 calc R
C37 C 0.93785(8) -0.09072(10) 0.46196(8) 0.0250(3) Uani 1 1 d .
H37 H 0.9875 -0.1 0.4873 0.03 Uiso 1 1 calc R
C38 C 0.89247(8) -0.03420(10) 0.48641(7) 0.0213(3) Uani 1 1 d .
H38 H 0.9117 -0.0045 0.5281 0.026 Uiso 1 1 calc R
C39 C 0.88003(8) -0.21121(10) 0.76483(7) 0.0214(3) Uani 1 1 d .
C40 C 0.92712(8) -0.16449(10) 0.72579(7) 0.0198(3) Uani 1 1 d .
H40A H 0.9018 -0.1087 0.7051 0.024 Uiso 1 1 calc R
H40B H 0.9746 -0.1465 0.7574 0.024 Uiso 1 1 calc R
C41 C 0.87222(8) -0.24246(10) 0.62322(7) 0.0213(3) Uani 1 1 d .
H41A H 0.8516 -0.1863 0.5994 0.026 Uiso 1 1 calc R
H41B H 0.8365 -0.2661 0.6458 0.026 Uiso 1 1 calc R
C42 C 0.88262(8) -0.31124(10) 0.57323(7) 0.0212(3) Uani 1 1 d .
C43 C 0.86200(8) -0.29154(11) 0.50534(8) 0.0242(3) Uani 1 1 d .
H43 H 0.8403 -0.2346 0.4902 0.029 Uiso 1 1 calc R
C44 C 0.87279(9) -0.35448(12) 0.45932(8) 0.0295(3) Uani 1 1 d .
H44 H 0.8598 -0.34 0.413 0.035 Uiso 1 1 calc R
C45 C 0.90229(9) -0.43764(12) 0.48096(9) 0.0331(4) Uani 1 1 d .
H45 H 0.9088 -0.481 0.4495 0.04 Uiso 1 1 calc R
C46 C 0.92256(10) -0.45852(11) 0.54842(9) 0.0331(4) Uani 1 1 d .
H46 H 0.9425 -0.5163 0.5631 0.04 Uiso 1 1 calc R
C47 C 0.91366(9) -0.39486(11) 0.59461(8) 0.0277(3) Uani 1 1 d .
H47 H 0.9289 -0.4086 0.641 0.033 Uiso 1 1 calc R
C48 C 0.99294(8) -0.17664(10) 0.64287(7) 0.0201(3) Uani 1 1 d .
H48A H 0.9799 -0.1117 0.637 0.024 Uiso 1 1 calc R
H48B H 0.9868 -0.2028 0.5979 0.024 Uiso 1 1 calc R
C49 C 1.07274(8) -0.18470(10) 0.68246(7) 0.0201(3) Uani 1 1 d .
C50 C 1.09655(8) -0.24805(11) 0.73317(8) 0.0248(3) Uani 1 1 d .
H50 H 1.0618 -0.2856 0.7456 0.03 Uiso 1 1 calc R
C51 C 1.17126(9) -0.25673(12) 0.76590(9) 0.0305(4) Uani 1 1 d .
H51 H 1.1871 -0.2994 0.8011 0.037 Uiso 1 1 calc R
C52 C 1.22278(9) -0.20337(12) 0.74739(9) 0.0311(4) Uani 1 1 d .
H52 H 1.2738 -0.21 0.7694 0.037 Uiso 1 1 calc R
C53 C 1.19923(8) -0.14052(12) 0.69673(8) 0.0283(3) Uani 1 1 d .
H53 H 1.2342 -0.1041 0.6836 0.034 Uiso 1 1 calc R
C54 C 1.12468(8) -0.13059(11) 0.66497(7) 0.0235(3) Uani 1 1 d .
H54 H 1.1089 -0.0863 0.6309 0.028 Uiso 1 1 calc R
C55 C 1.02942(8) 0.32676(11) 1.03785(7) 0.0246(3) Uani 1 1 d .
H55A H 1.0666 0.3082 1.0795 0.029 Uiso 1 1 calc R
H55B H 1.0223 0.3929 1.0402 0.029 Uiso 1 1 calc R
C56 C 1.05919(11) 0.30669(15) 0.97887(10) 0.0446(5) Uani 1 1 d .
H56A H 1.0734 0.2428 0.9798 0.067 Uiso 1 1 calc R
H56B H 1.1023 0.3448 0.9816 0.067 Uiso 1 1 calc R
H56C H 1.0211 0.3195 0.9371 0.067 Uiso 1 1 calc R
C57 C 0.89787(8) 0.31720(11) 0.97574(8) 0.0262(3) Uani 1 1 d .
H57A H 0.902 0.384 0.9762 0.031 Uiso 1 1 calc R
H57B H 0.9076 0.2954 0.9341 0.031 Uiso 1 1 calc R
C58 C 0.81970(9) 0.29255(13) 0.97346(10) 0.0397(4) Uani 1 1 d .
H58A H 0.8153 0.2266 0.9756 0.06 Uiso 1 1 calc R
H58B H 0.7861 0.3149 0.9317 0.06 Uiso 1 1 calc R
H58C H 0.8071 0.3201 1.0116 0.06 Uiso 1 1 calc R
C59 C 0.96226(9) 0.17868(10) 1.02453(8) 0.0254(3) Uani 1 1 d .
H59A H 0.9144 0.1511 1.024 0.03 Uiso 1 1 calc R
H59B H 0.97 0.1684 0.98 0.03 Uiso 1 1 calc R
C60 C 1.02218(11) 0.13008(13) 1.07606(9) 0.0419(5) Uani 1 1 d .
H60A H 1.0699 0.1575 1.078 0.063 Uiso 1 1 calc R
H60B H 1.0227 0.0662 1.0637 0.063 Uiso 1 1 calc R
H60C H 1.0129 0.135 1.1199 0.063 Uiso 1 1 calc R
C61 C 0.93911(9) 0.29653(11) 1.10030(8) 0.0271(3) Uani 1 1 d .
H61A H 0.8938 0.2626 1.0996 0.033 Uiso 1 1 calc R
H61B H 0.9795 0.272 1.1373 0.033 Uiso 1 1 calc R
C62 C 0.92777(9) 0.39490(12) 1.11454(8) 0.0311(4) Uani 1 1 d .
H62A H 0.9746 0.4273 1.1227 0.047 Uiso 1 1 calc R
H62B H 0.9097 0.3994 1.1541 0.047 Uiso 1 1 calc R
H62C H 0.8917 0.4217 1.076 0.047 Uiso 1 1 calc R
N1 N 0.70813(7) -0.05917(9) 0.78740(6) 0.0217(3) Uani 1 1 d .
N2 N 0.82645(7) 0.05670(9) 0.80678(6) 0.0260(3) Uani 1 1 d .
N3 N 0.71111(7) -0.01498(9) 0.66035(6) 0.0228(3) Uani 1 1 d .
N4 N 0.82114(7) -0.16394(9) 0.76840(6) 0.0224(3) Uani 1 1 d .
N5 N 1.00039(6) 0.13856(9) 0.78491(6) 0.0215(2) Uani 1 1 d .
N6 N 0.80106(6) 0.07999(8) 0.53998(6) 0.0197(2) Uani 1 1 d .
N7 N 0.94161(6) -0.22146(8) 0.67353(6) 0.0188(2) Uani 1 1 d .
N8 N 0.95738(6) 0.27991(8) 1.03491(6) 0.0200(2) Uani 1 1 d .
O1 O 0.90080(7) 0.17304(9) 0.86002(6) 0.0360(3) Uani 1 1 d .
O2 O 0.65750(6) 0.02534(8) 0.55080(5) 0.0245(2) Uani 1 1 d .
O3 O 0.89973(6) -0.28596(8) 0.79134(5) 0.0277(2) Uani 1 1 d .
Co1 Co 0.791505(10) -0.039587(13) 0.741020(9) 0.01772(5) Uani 1 1 d .

loop_
_atom_site_aniso_label
_atom_site_aniso_U_11
_atom_site_aniso_U_22
_atom_site_aniso_U_33
_atom_site_aniso_U_23
_atom_site_aniso_U_13
_atom_site_aniso_U_12
C1 0.0287(8) 0.0483(11) 0.0242(8) -0.0082(7) 0.0117(6) -0.0043(7)
C2 0.0330(9) 0.0432(10) 0.0341(9) -0.0154(8) 0.0183(7) -0.0064(8)
C3 0.0213(7) 0.0435(10) 0.0291(8) 0.0063(7) 0.0095(6) 0.0043(7)
C4 0.0167(7) 0.0511(11) 0.0227(7) 0.0059(7) 0.0041(6) -0.0004(7)
C5 0.0257(8) 0.0342(9) 0.0282(8) 0.0035(7) 0.0122(6) -0.0020(7)
C6 0.0283(8) 0.0328(9) 0.0298(8) 0.0079(7) 0.0147(7) 0.0024(7)
C7 0.0243(7) 0.0305(8) 0.0183(7) -0.0045(6) 0.0037(6) -0.0015(6)
C8 0.0202(7) 0.0250(7) 0.0235(7) -0.0041(6) 0.0033(6) -0.0011(6)
C9 0.0219(7) 0.0278(8) 0.0221(7) 0.0001(6) 0.0004(6) 0.0031(6)
C10 0.0233(7) 0.0243(7) 0.0218(7) -0.0022(6) 0.0046(6) 0.0043(6)
C11 0.0389(9) 0.0312(9) 0.0204(7) -0.0004(6) 0.0042(7) -0.0024(7)
C12 0.0406(10) 0.0356(9) 0.0274(8) -0.0053(7) -0.0001(7) -0.0048(8)
C13 0.0389(9) 0.0258(8) 0.0363(9) -0.0032(7) 0.0091(7) -0.0022(7)
C14 0.0520(11) 0.0293(9) 0.0280(8) 0.0018(7) 0.0126(8) 0.0004(8)
C15 0.0422(10) 0.0302(9) 0.0197(7) -0.0021(6) 0.0028(7) 0.0012(7)
C16 0.0196(7) 0.0279(8) 0.0213(7) -0.0024(6) 0.0033(5) 0.0027(6)
C17 0.0170(7) 0.0250(7) 0.0243(7) -0.0008(6) 0.0016(5) -0.0012(6)
C18 0.0262(8) 0.0278(8) 0.0259(8) -0.0024(6) 0.0035(6) 0.0010(6)
C19 0.0315(8) 0.0365(9) 0.0240(8) 0.0003(7) 0.0028(6) -0.0042(7)
C20 0.0242(8) 0.0329(9) 0.0308(8) 0.0079(7) -0.0029(6) -0.0029(7)
C21 0.0265(8) 0.0301(9) 0.0407(10) 0.0004(7) -0.0013(7) 0.0075(7)
C22 0.0258(8) 0.0331(9) 0.0284(8) -0.0055(7) 0.0007(6) 0.0049(7)
C23 0.0175(6) 0.0195(7) 0.0210(7) -0.0002(5) 0.0029(5) 0.0010(5)
C24 0.0176(7) 0.0302(8) 0.0177(6) 0.0037(6) 0.0028(5) 0.0026(6)
C25 0.0224(7) 0.0228(7) 0.0311(8) -0.0064(6) 0.0100(6) -0.0010(6)
C26 0.0241(7) 0.0181(7) 0.0363(8) -0.0067(6) 0.0117(6) -0.0011(6)
C27 0.0290(9) 0.0248(8) 0.0579(12) 0.0056(8) 0.0131(8) 0.0054(7)
C28 0.0511(12) 0.0244(9) 0.0598(13) 0.0102(8) 0.0170(10) 0.0062(8)
C29 0.0561(12) 0.0199(8) 0.0581(12) -0.0045(8) 0.0327(10) -0.0072(8)
C30 0.0302(9) 0.0310(9) 0.0513(11) -0.0168(8) 0.0206(8) -0.0106(7)
C31 0.0232(8) 0.0293(8) 0.0331(8) -0.0119(7) 0.0072(6) -0.0038(6)
C32 0.0194(7) 0.0202(7) 0.0187(6) 0.0003(5) 0.0029(5) 0.0007(5)
C33 0.0211(7) 0.0194(7) 0.0188(6) 0.0009(5) 0.0077(5) -0.0030(5)
C34 0.0200(7) 0.0271(8) 0.0243(7) -0.0021(6) 0.0046(6) -0.0045(6)
C35 0.0303(8) 0.0306(8) 0.0257(8) -0.0084(6) 0.0098(6) -0.0072(7)
C36 0.0280(8) 0.0267(8) 0.0327(8) -0.0035(6) 0.0154(7) -0.0007(6)
C37 0.0209(7) 0.0257(8) 0.0292(8) 0.0026(6) 0.0082(6) 0.0002(6)
C38 0.0220(7) 0.0222(7) 0.0197(7) 0.0000(6) 0.0055(5) -0.0024(6)
C39 0.0206(7) 0.0256(7) 0.0170(6) -0.0010(6) 0.0038(5) -0.0011(6)
C40 0.0184(7) 0.0211(7) 0.0194(6) -0.0010(5) 0.0043(5) 0.0005(5)
C41 0.0169(7) 0.0243(7) 0.0214(7) -0.0027(6) 0.0031(5) -0.0003(6)
C42 0.0165(6) 0.0231(7) 0.0244(7) -0.0039(6) 0.0065(5) -0.0043(5)
C43 0.0187(7) 0.0281(8) 0.0246(7) -0.0023(6) 0.0043(6) -0.0044(6)
C44 0.0264(8) 0.0373(9) 0.0251(8) -0.0081(7) 0.0078(6) -0.0092(7)
C45 0.0329(9) 0.0311(9) 0.0392(9) -0.0159(7) 0.0169(7) -0.0104(7)
C46 0.0348(9) 0.0228(8) 0.0450(10) -0.0029(7) 0.0169(8) -0.0008(7)
C47 0.0275(8) 0.0266(8) 0.0299(8) 0.0000(6) 0.0094(6) -0.0005(6)
C48 0.0184(7) 0.0232(7) 0.0184(6) 0.0015(5) 0.0045(5) 0.0000(5)
C49 0.0186(7) 0.0219(7) 0.0199(7) -0.0006(5) 0.0058(5) 0.0015(5)
C50 0.0203(7) 0.0262(8) 0.0282(8) 0.0052(6) 0.0073(6) 0.0000(6)
C51 0.0235(8) 0.0320(9) 0.0344(9) 0.0107(7) 0.0053(6) 0.0056(6)
C52 0.0169(7) 0.0366(9) 0.0370(9) 0.0047(7) 0.0033(6) 0.0028(6)
C53 0.0217(7) 0.0334(9) 0.0307(8) 0.0033(7) 0.0087(6) -0.0039(6)
C54 0.0217(7) 0.0267(8) 0.0217(7) 0.0029(6) 0.0053(6) -0.0007(6)
C55 0.0192(7) 0.0294(8) 0.0245(7) -0.0071(6) 0.0053(6) -0.0038(6)
C56 0.0388(10) 0.0573(13) 0.0469(11) -0.0246(10) 0.0273(9) -0.0193(9)
C57 0.0231(7) 0.0272(8) 0.0226(7) 0.0000(6) -0.0031(6) 0.0006(6)
C58 0.0207(8) 0.0369(10) 0.0531(11) -0.0063(8) -0.0036(7) -0.0005(7)
C59 0.0269(8) 0.0218(7) 0.0258(7) -0.0032(6) 0.0044(6) -0.0011(6)
C60 0.0532(12) 0.0307(9) 0.0328(9) -0.0035(7) -0.0028(8) 0.0139(8)
C61 0.0296(8) 0.0313(8) 0.0227(7) 0.0000(6) 0.0111(6) 0.0041(7)
C62 0.0320(9) 0.0340(9) 0.0297(8) -0.0051(7) 0.0126(7) 0.0042(7)
N1 0.0175(6) 0.0293(7) 0.0189(6) 0.0000(5) 0.0059(5) 0.0006(5)
N2 0.0224(6) 0.0330(7) 0.0244(6) -0.0095(5) 0.0098(5) -0.0036(5)
N3 0.0155(6) 0.0318(7) 0.0207(6) 0.0031(5) 0.0045(5) 0.0011(5)
N4 0.0208(6) 0.0255(7) 0.0223(6) 0.0027(5) 0.0083(5) 0.0012(5)
N5 0.0164(6) 0.0239(6) 0.0222(6) -0.0004(5) 0.0021(5) 0.0024(5)
N6 0.0201(6) 0.0200(6) 0.0181(6) -0.0014(5) 0.0041(5) -0.0001(5)
N7 0.0149(5) 0.0229(6) 0.0183(6) -0.0018(5) 0.0042(4) -0.0006(5)
N8 0.0177(6) 0.0233(6) 0.0174(6) -0.0016(5) 0.0024(4) 0.0015(5)
O1 0.0361(7) 0.0412(7) 0.0327(6) -0.0191(5) 0.0131(5) -0.0107(5)
O2 0.0177(5) 0.0318(6) 0.0213(5) 0.0044(4) 0.0009(4) 0.0016(4)
O3 0.0302(6) 0.0259(6) 0.0285(6) 0.0066(5) 0.0106(5) 0.0056(5)
Co1 0.01445(9) 0.02321(10) 0.01495(9) -0.00117(7) 0.00322(7) 0.00036(7)

loop_
_atom_type_symbol
_atom_type_description
_atom_type_scat_dispersion_real
_atom_type_scat_dispersion_imag
_atom_type_scat_source
C C 0.0033 0.0016 'International Tables Vol C Tables 4.2.6.8 and 6.1.1.4'
H H 0 0 'International Tables Vol C Tables 4.2.6.8 and 6.1.1.4'
N N 0.0061 0.0033 'International Tables Vol C Tables 4.2.6.8 and 6.1.1.4'
O O 0.0106 0.006 'International Tables Vol C Tables 4.2.6.8 and 6.1.1.4'
Co Co 0.3494 0.9721 'International Tables Vol C Tables 4.2.6.8 and 6.1.1.4'

loop_
_geom_angle_atom_site_label_1
_geom_angle_atom_site_label_2
_geom_angle_atom_site_label_3
_geom_angle
N1 C1 C2 110.15(13)
N1 C1 H1A 109.6
C2 C1 H1A 109.6
N1 C1 H1B 109.6
C2 C1 H1B 109.6
H1A C1 H1B 108.1
N2 C2 C1 108.98(14)
N2 C2 H2A 109.9
C1 C2 H2A 109.9
N2 C2 H2B 109.9
C1 C2 H2B 109.9
H2A C2 H2B 108.3
N1 C3 C4 110.58(13)
N1 C3 H3A 109.5
C4 C3 H3A 109.5
N1 C3 H3B 109.5
C4 C3 H3B 109.5
H3A C3 H3B 108.1
N3 C4 C3 109.98(13)
N3 C4 H4A 109.7
C3 C4 H4A 109.7
N3 C4 H4B 109.7
C3 C4 H4B 109.7
H4A C4 H4B 108.2
N1 C5 C6 112.12(13)
N1 C5 H5A 109.2
C6 C5 H5A 109.2
N1 C5 H5B 109.2
C6 C5 H5B 109.2
H5A C5 H5B 107.9
N4 C6 C5 109.42(13)
N4 C6 H6A 109.8
C5 C6 H6A 109.8
N4 C6 H6B 109.8
C5 C6 H6B 109.8
H6A C6 H6B 108.2
O1 C7 N2 126.71(14)
O1 C7 C8 120.37(14)
N2 C7 C8 112.76(13)
N5 C8 C7 114.70(13)
N5 C8 H8A 108.6
C7 C8 H8A 108.6
N5 C8 H8B 108.6
C7 C8 H8B 108.6
H8A C8 H8B 107.6
N5 C9 C10 113.30(12)
N5 C9 H9A 108.9
C10 C9 H9A 108.9
N5 C9 H9B 108.9
C10 C9 H9B 108.9
H9A C9 H9B 107.7
C15 C10 C11 118.07(15)
C15 C10 C9 120.91(14)
C11 C10 C9 120.99(14)
C12 C11 C10 120.81(15)
C12 C11 H11 119.6
C10 C11 H11 119.6
C13 C12 C11 120.51(16)
C13 C12 H12 119.7
C11 C12 H12 119.7
C14 C13 C12 119.40(17)
C14 C13 H13 120.3
C12 C13 H13 120.3
C13 C14 C15 120.43(16)
C13 C14 H14 119.8
C15 C14 H14 119.8
C10 C15 C14 120.78(15)
C10 C15 H15 119.6
C14 C15 H15 119.6
N5 C16 C17 111.65(12)
N5 C16 H16A 109.3
C17 C16 H16A 109.3
N5 C16 H16B 109.3
C17 C16 H16B 109.3
H16A C16 H16B 108
C22 C17 C18 118.55(14)
C22 C17 C16 120.24(14)
C18 C17 C16 121.18(14)
C19 C18 C17 120.59(15)
C19 C18 H18 119.7
C17 C18 H18 119.7
C20 C19 C18 120.37(16)
C20 C19 H19 119.8
C18 C19 H19 119.8
C21 C20 C19 119.33(15)
C21 C20 H20 120.3
C19 C20 H20 120.3
C20 C21 C22 120.56(16)
C20 C21 H21 119.7
C22 C21 H21 119.7
C17 C22 C21 120.45(16)
C17 C22 H22 119.8
C21 C22 H22 119.8
O2 C23 N3 126.30(13)
O2 C23 C24 119.92(13)
N3 C23 C24 113.73(12)
N6 C24 C23 118.09(12)
N6 C24 H24A 107.8
C23 C24 H24A 107.8
N6 C24 H24B 107.8
C23 C24 H24B 107.8
H24A C24 H24B 107.1
N6 C25 C26 110.22(12)
N6 C25 H25A 109.6
C26 C25 H25A 109.6
N6 C25 H25B 109.6
C26 C25 H25B 109.6
H25A C25 H25B 108.1
C27 C26 C31 118.37(16)
C27 C26 C25 121.78(14)
C31 C26 C25 119.75(15)
C26 C27 C28 121.13(17)
C26 C27 H27 119.4
C28 C27 H27 119.4
C29 C28 C27 119.58(19)
C29 C28 H28 120.2
C27 C28 H28 120.2
C30 C29 C28 120.16(17)
C30 C29 H29 119.9
C28 C29 H29 119.9
C29 C30 C31 119.86(16)
C29 C30 H30 120.1
C31 C30 H30 120.1
C30 C31 C26 120.88(17)
C30 C31 H31 119.6
C26 C31 H31 119.6
N6 C32 C33 113.51(12)
N6 C32 H32A 108.9
C33 C32 H32A 108.9
N6 C32 H32B 108.9
C33 C32 H32B 108.9
H32A C32 H32B 107.7
C38 C33 C34 118.30(13)
C38 C33 C32 122.50(13)
C34 C33 C32 119.05(13)
C35 C34 C33 120.90(14)
C35 C34 H34 119.6
C33 C34 H34 119.6
C36 C35 C34 120.28(14)
C36 C35 H35 119.9
C34 C35 H35 119.9
C37 C36 C35 119.38(14)
C37 C36 H36 120.3
C35 C36 H36 120.3
C36 C37 C38 120.26(14)
C36 C37 H37 119.9
C38 C37 H37 119.9
C33 C38 C37 120.83(14)
C33 C38 H38 119.6
C37 C38 H38 119.6
O3 C39 N4 126.23(14)
O3 C39 C40 119.34(13)
N4 C39 C40 114.40(13)
N7 C40 C39 113.23(12)
N7 C40 H40A 108.9
C39 C40 H40A 108.9
N7 C40 H40B 108.9
C39 C40 H40B 108.9
H40A C40 H40B 107.7
N7 C41 C42 111.88(11)
N7 C41 H41A 109.2
C42 C41 H41A 109.2
N7 C41 H41B 109.2
C42 C41 H41B 109.2
H41A C41 H41B 107.9
C47 C42 C43 119.12(14)
C47 C42 C41 120.33(14)
C43 C42 C41 120.55(14)
C42 C43 C44 120.51(15)
C42 C43 H43 119.7
C44 C43 H43 119.7
C45 C44 C43 119.83(16)
C45 C44 H44 120.1
C43 C44 H44 120.1
C44 C45 C46 120.30(15)
C44 C45 H45 119.8
C46 C45 H45 119.8
C45 C46 C47 119.94(16)
C45 C46 H46 120
C47 C46 H46 120
C42 C47 C46 120.26(15)
C42 C47 H47 119.9
C46 C47 H47 119.9
N7 C48 C49 114.27(12)
N7 C48 H48A 108.7
C49 C48 H48A 108.7
N7 C48 H48B 108.7
C49 C48 H48B 108.7
H48A C48 H48B 107.6
C50 C49 C54 118.94(13)
C50 C49 C48 122.05(13)
C54 C49 C48 118.90(13)
C49 C50 C51 120.19(14)
C49 C50 H50 119.9
C51 C50 H50 119.9
C52 C51 C50 120.44(15)
C52 C51 H51 119.8
C50 C51 H51 119.8
C53 C52 C51 119.47(15)
C53 C52 H52 120.3
C51 C52 H52 120.3
C52 C53 C54 120.13(15)
C52 C53 H53 119.9
C54 C53 H53 119.9
C53 C54 C49 120.81(14)
C53 C54 H54 119.6
C49 C54 H54 119.6
N8 C55 C56 114.31(13)
N8 C55 H55A 108.7
C56 C55 H55A 108.7
N8 C55 H55B 108.7
C56 C55 H55B 108.7
H55A C55 H55B 107.6
C55 C56 H56A 109.5
C55 C56 H56B 109.5
H56A C56 H56B 109.5
C55 C56 H56C 109.5
H56A C56 H56C 109.5
H56B C56 H56C 109.5
C58 C57 N8 115.73(14)
C58 C57 H57A 108.3
N8 C57 H57A 108.3
C58 C57 H57B 108.3
N8 C57 H57B 108.3
H57A C57 H57B 107.4
C57 C58 H58A 109.5
C57 C58 H58B 109.5
H58A C58 H58B 109.5
C57 C58 H58C 109.5
H58A C58 H58C 109.5
H58B C58 H58C 109.5
C60 C59 N8 115.59(13)
C60 C59 H59A 108.4
N8 C59 H59A 108.4
C60 C59 H59B 108.4
N8 C59 H59B 108.4
H59A C59 H59B 107.4
C59 C60 H60A 109.5
C59 C60 H60B 109.5
H60A C60 H60B 109.5
C59 C60 H60C 109.5
H60A C60 H60C 109.5
H60B C60 H60C 109.5
C62 C61 N8 114.38(13)
C62 C61 H61A 108.7
N8 C61 H61A 108.7
C62 C61 H61B 108.7
N8 C61 H61B 108.7
H61A C61 H61B 107.6
C61 C62 H62A 109.5
C61 C62 H62B 109.5
H62A C62 H62B 109.5
C61 C62 H62C 109.5
H62A C62 H62C 109.5
H62B C62 H62C 109.5
C5 N1 C1 113.32(13)
C5 N1 C3 113.25(13)
C1 N1 C3 113.06(13)
C5 N1 Co1 105.05(9)
C1 N1 Co1 104.96(9)
C3 N1 Co1 106.21(9)
C7 N2 C2 116.82(13)
C7 N2 Co1 131.90(10)
C2 N2 Co1 111.26(10)
C23 N3 C4 116.70(12)
C23 N3 Co1 130.85(10)
C4 N3 Co1 112.42(9)
C39 N4 C6 115.90(13)
C39 N4 Co1 130.56(10)
C6 N4 Co1 112.67(10)
C8 N5 C16 111.49(12)
C8 N5 C9 110.85(12)
C16 N5 C9 112.29(12)
C24 N6 C32 114.20(12)
C24 N6 C25 113.27(12)
C32 N6 C25 114.10(12)
C40 N7 C48 110.50(11)
C40 N7 C41 109.70(11)
C48 N7 C41 110.83(11)
C55 N8 C61 108.57(11)
C55 N8 C59 111.50(11)
C61 N8 C59 109.02(12)
C55 N8 C57 108.70(12)
C61 N8 C57 111.45(11)
C59 N8 C57 107.62(11)
N2 Co1 N3 119.60(6)
N2 Co1 N4 117.74(6)
N3 Co1 N4 120.93(6)
N2 Co1 N1 85.88(5)
N3 Co1 N1 85.22(5)
N4 Co1 N1 85.81(5)

loop_
_geom_bond_atom_site_label_1
_geom_bond_atom_site_label_2
_geom_bond_distance
C1 N1 1.476(2)
C1 C2 1.524(3)
C1 H1A 0.99
C1 H1B 0.99
C2 N2 1.4706(19)
C2 H2A 0.99
C2 H2B 0.99
C3 N1 1.476(2)
C3 C4 1.517(2)
C3 H3A 0.99
C3 H3B 0.99
C4 N3 1.4720(19)
C4 H4A 0.99
C4 H4B 0.99
C5 N1 1.472(2)
C5 C6 1.524(2)
C5 H5A 0.99
C5 H5B 0.99
C6 N4 1.4745(19)
C6 H6A 0.99
C6 H6B 0.99
C7 O1 1.2432(19)
C7 N2 1.330(2)
C7 C8 1.533(2)
C8 N5 1.4470(19)
C8 H8A 0.99
C8 H8B 0.99
C9 N5 1.4595(19)
C9 C10 1.510(2)
C9 H9A 0.99
C9 H9B 0.99
C10 C15 1.386(2)
C10 C11 1.388(2)
C11 C12 1.383(2)
C11 H11 0.95
C12 C13 1.374(3)
C12 H12 0.95
C13 C14 1.372(2)
C13 H13 0.95
C14 C15 1.387(3)
C14 H14 0.95
C15 H15 0.95
C16 N5 1.4582(18)
C16 C17 1.516(2)
C16 H16A 0.99
C16 H16B 0.99
C17 C22 1.387(2)
C17 C18 1.391(2)
C18 C19 1.389(2)
C18 H18 0.95
C19 C20 1.381(2)
C19 H19 0.95
C20 C21 1.376(3)
C20 H20 0.95
C21 C22 1.392(2)
C21 H21 0.95
C22 H22 0.95
C23 O2 1.2505(17)
C23 N3 1.3277(19)
C23 C24 1.5381(19)
C24 N6 1.4499(18)
C24 H24A 0.99
C24 H24B 0.99
C25 N6 1.4588(19)
C25 C26 1.511(2)
C25 H25A 0.99
C25 H25B 0.99
C26 C27 1.383(2)
C26 C31 1.394(2)
C27 C28 1.393(3)
C27 H27 0.95
C28 C29 1.382(3)
C28 H28 0.95
C29 C30 1.381(3)
C29 H29 0.95
C30 C31 1.387(2)
C30 H30 0.95
C31 H31 0.95
C32 N6 1.4553(18)
C32 C33 1.513(2)
C32 H32A 0.99
C32 H32B 0.99
C33 C38 1.388(2)
C33 C34 1.394(2)
C34 C35 1.386(2)
C34 H34 0.95
C35 C36 1.385(2)
C35 H35 0.95
C36 C37 1.383(2)
C36 H36 0.95
C37 C38 1.393(2)
C37 H37 0.95
C38 H38 0.95
C39 O3 1.2447(18)
C39 N4 1.3348(19)
C39 C40 1.529(2)
C40 N7 1.4615(18)
C40 H40A 0.99
C40 H40B 0.99
C41 N7 1.4653(17)
C41 C42 1.507(2)
C41 H41A 0.99
C41 H41B 0.99
C42 C47 1.387(2)
C42 C43 1.388(2)
C43 C44 1.391(2)
C43 H43 0.95
C44 C45 1.373(3)
C44 H44 0.95
C45 C46 1.384(3)
C45 H45 0.95
C46 C47 1.389(2)
C46 H46 0.95
C47 H47 0.95
C48 N7 1.4620(18)
C48 C49 1.5089(19)
C48 H48A 0.99
C48 H48B 0.99
C49 C50 1.389(2)
C49 C54 1.392(2)
C50 C51 1.393(2)
C50 H50 0.95
C51 C52 1.390(2)
C51 H51 0.95
C52 C53 1.382(2)
C52 H52 0.95
C53 C54 1.388(2)
C53 H53 0.95
C54 H54 0.95
C55 N8 1.5148(18)
C55 C56 1.517(2)
C55 H55A 0.99
C55 H55B 0.99
C56 H56A 0.98
C56 H56B 0.98
C56 H56C 0.98
C57 C58 1.511(2)
C57 N8 1.5206(18)
C57 H57A 0.99
C57 H57B 0.99
C58 H58A 0.98
C58 H58B 0.98
C58 H58C 0.98
C59 C60 1.507(2)
C59 N8 1.5184(19)
C59 H59A 0.99
C59 H59B 0.99
C60 H60A 0.98
C60 H60B 0.98
C60 H60C 0.98
C61 C62 1.511(2)
C61 N8 1.5160(18)
C61 H61A 0.99
C61 H61B 0.99
C62 H62A 0.98
C62 H62B 0.98
C62 H62C 0.98
N1 Co1 2.0878(12)
N2 Co1 1.9573(13)
N3 Co1 1.9588(12)
N4 Co1 1.9594(13)
